data_9000848
loop_
_publ_author_name
'Mellini, M.'

_publ_section_title
;
 The crystal structure of lizardite 1T: hydrogen bonds and polytypism
;
_journal_name_full 'American Mineralogist'
_journal_page_first 587
_journal_page_last 598
_journal_volume 67
_journal_year 1982
_chemical_formula_sum 'H4 Mg3 O9 Si2'
_chemical_name_mineral Lizardite
_space_group_IT_number 157
_symmetry_space_group_name_Hall 'P 3 -2'
_symmetry_space_group_name_H-M 'P 3 1 m'
_cell_angle_alpha 90
_cell_angle_beta 90
_cell_angle_gamma 120
_cell_formula_units_Z 1
_cell_length_a 5.332
_cell_length_b 5.332
_cell_length_c 7.233
_cell_volume 178.086
_database_code_amcsd 0000867
_exptl_crystal_density_diffrn 2.584
_cod_original_formula_sum 'Si2 Mg3 O9 H4'
_cod_database_code 9000848

loop_
_space_group_symop_operation_xyz
x,y,z
x-y,-y,z
-y,x-y,z
y,x,z
-x+y,-x,z
-x,-x+y,z

loop_
_atom_site_aniso_label
_atom_site_aniso_U_11
_atom_site_aniso_U_22
_atom_site_aniso_U_33
_atom_site_aniso_U_12
_atom_site_aniso_U_13
_atom_site_aniso_U_23
Si 0.00500 0.00500 0.01160 0.00000 0.00000 0.00250
Mg 0.00320 0.00320 0.01220 0.00000 0.00070 0.00160
O1 0.00960 0.00960 0.00680 0.00000 0.00000 0.00480
O2 0.01300 0.01300 0.01360 0.00000 0.00480 0.00650
O-h3 0.00950 0.00950 0.00910 0.00000 -0.00030 0.00480
O-h4 0.00580 0.00580 0.01610 0.00000 0.00000 0.00290

loop_
_atom_site_label
_atom_site_fract_x
_atom_site_fract_y
_atom_site_fract_z
_atom_site_U_iso_or_equiv
_atom_site_type_symbol
_atom_site_attached_hydrogens
Si 0.33333 0.66667 0.07660 ? Si 0
Mg 0.33270 0.00000 0.45960 ? Mg 0
O1 0.33333 0.66667 0.30000 ? O 0
O2 0.50870 0.00000 -0.00360 ? O 0
O-h3 0.66540 0.00000 0.59350 ? O 0
O-h4 0.00000 0.00000 0.30880 ? O 0
H3 0.65500 0.00000 0.70900 0.02600 H 0
H4 0.00000 0.00000 0.19900 0.00100 H 0

loop_
_cod_changelog_entry_id
_cod_changelog_entry_author
_cod_changelog_entry_date
_cod_changelog_entry_text
1
;cod-tools version 3.8.0
Id: cif_guess_AMCSD_atom_types 9581 2023-05-17 12:35:41Z saulius
;
2023-05-18T08:39:24+03:00
;Derived atom types and hydrogen counts
from atom names that follow the AMCSD naming convention
(Wat == water, O-H == hydroxyl).
;
2
;cod-tools version 3.10.1
Id: cif_fix_AMCSD_aniso_labels 10200 2024-08-01 14:09:44Z saulius
;
2024-08-02T12:19:51+03:00
;Changed the following '_atom_site_aniso_label' values:
'Oh3' -> 'O-h3'
'Oh4' -> 'O-h4'
;

loop_
_cod_related_entry_id
_cod_related_entry_database
_cod_related_entry_code
1 AMCSD 0000867
